data_4303638
loop_
_publ_author_name
'Alexander J. Blake'
'Nicola L. Gillibrand'
'Graeme J. Moxey'
'Deborah L. Kays'

_publ_section_title
;
Differing Coordination Environments in Transition Metal Derivatives of
1,8-Bis(silylamido)naphthalene Ligands
;
_journal_name_full 'Inorganic Chemistry'
_journal_page_first 10837
_journal_page_last 10844
_journal_paper_doi 10.1021/ic901745v
_journal_volume 48
_journal_year 2009
_chemical_formula_moiety 'C40 H72 Cl Fe Li N2 O3 Si2'
_chemical_formula_sum 'C40 H72 Cl Fe Li N2 O3 Si2'
_chemical_formula_weight 783.42
_chemical_name_systematic
; 
 ? 
;
_space_group_IT_number 15
_symmetry_cell_setting monoclinic
_symmetry_space_group_name_Hall '-C 2yc'
_symmetry_space_group_name_H-M 'C 1 2/c 1'
_atom_sites_solution_hydrogens geom
_atom_sites_solution_primary direct
_atom_sites_solution_secondary difmap
_audit_creation_method 'enCIFer editing of SHELXL97 CIF output'
_cell_angle_alpha 90.00
_cell_angle_beta 92.097(2)
_cell_angle_gamma 90.00
_cell_formula_units_Z 8
_cell_length_a 18.0516(10)
_cell_length_b 15.5805(9)
_cell_length_c 31.812(2)
_cell_measurement_reflns_used 6178
_cell_measurement_temperature 150(2)
_cell_measurement_theta_max 27.2
_cell_measurement_theta_min 2.5
_cell_volume 8941.2(9)
_computing_cell_refinement 'Bruker SAINT version 6.36A (Bruker, 2002)'
_computing_data_collection 'Bruker SMART version 5.624 (Bruker, 2001)'
_computing_data_reduction 'Bruker SAINT; SHELXTL (Sheldrick, 2008)'
_computing_molecular_graphics ' ?'
_computing_publication_material 'enCIFer(Allen et al.,2004);PLATON(Spek,2003)'
_computing_structure_refinement 'SHELXL97 (Sheldrick, 2008)'
_computing_structure_solution 'SHELXS97 (Sheldrick, 2008)'
_diffrn_ambient_temperature 150(2)
_diffrn_measured_fraction_theta_full 0.980
_diffrn_measured_fraction_theta_max 0.980
_diffrn_measurement_device_type 'Bruker SMART1000 CCD area detector'
_diffrn_measurement_method omega
_diffrn_radiation_monochromator graphite
_diffrn_radiation_source 'sealed tube'
_diffrn_radiation_type MoK\a
_diffrn_radiation_wavelength 0.71073
_diffrn_reflns_av_R_equivalents 0.046
_diffrn_reflns_av_sigmaI/netI 0.073
_diffrn_reflns_limit_h_max 23
_diffrn_reflns_limit_h_min -14
_diffrn_reflns_limit_k_max 19
_diffrn_reflns_limit_k_min -19
_diffrn_reflns_limit_l_max 36
_diffrn_reflns_limit_l_min -41
_diffrn_reflns_number 28132
_diffrn_reflns_theta_full 27.50
_diffrn_reflns_theta_max 27.51
_diffrn_reflns_theta_min 1.73
_diffrn_standards_decay_% 0
_diffrn_standards_number 0
_exptl_absorpt_coefficient_mu 0.486
_exptl_absorpt_correction_type none
_exptl_crystal_colour orange
_exptl_crystal_density_diffrn 1.164
_exptl_crystal_density_method 'not measured'
_exptl_crystal_description tablet
_exptl_crystal_F_000 3392
_exptl_crystal_size_max 0.31
_exptl_crystal_size_mid 0.19
_exptl_crystal_size_min 0.06
_refine_diff_density_max 0.39
_refine_diff_density_min -0.36
_refine_diff_density_rms 0.06
_refine_ls_extinction_method none
_refine_ls_goodness_of_fit_ref 0.91
_refine_ls_hydrogen_treatment constr
_refine_ls_matrix_type full
_refine_ls_number_parameters 451
_refine_ls_number_reflns 10090
_refine_ls_number_restraints 66
_refine_ls_restrained_S_all 0.91
_refine_ls_R_factor_all 0.0772
_refine_ls_R_factor_gt 0.0413
_refine_ls_shift/su_max 0.001
_refine_ls_shift/su_mean 0.000
_refine_ls_structure_factor_coef Fsqd
_refine_ls_weighting_details 'calc w=1/[\s^2^(Fo^2^)+(0.050P)^2^] where P=(Fo^2^+2Fc^2^)/3'
_refine_ls_weighting_scheme calc
_refine_ls_wR_factor_gt 0.0932
_refine_ls_wR_factor_ref 0.104
_reflns_number_gt 6352
_reflns_number_total 10090
_reflns_threshold_expression I>2sigma(I)
_cod_data_source_file ic901745v_si_002_3.cif
_cod_data_source_block 3
_cod_depositor_comments
;
The following automatic conversions were performed:
'_symmetry_cell_setting' value 'Monoclinic' changed to 'monoclinic'
according to '/home/saulius/struct/CIF-dictionaries/cif_core.dic'
dictionary named 'cif_core.dic' version 2.4.1 from
2010-06-29.

'_exptl_absorpt_correction_type' value 'None' changed to
'none' according to '/home/saulius/struct/CIF-dictionaries/cif_core.dic'
dictionary named 'cif_core.dic' version 2.4.1 from 2010-06-29.

Automatic conversion script
Id: cif_fix_enum 1527 2010-12-29 10:47:43Z saulius 
;
_cod_original_sg_symbol_H-M 'C 2/c'
_cod_database_code 4303638

loop_
_symmetry_equiv_pos_as_xyz
'x, y, z'
'-x, y, -z+1/2'
'x+1/2, y+1/2, z'
'-x+1/2, y+1/2, -z+1/2'
'-x, -y, -z'
'x, -y, z-1/2'
'-x+1/2, -y+1/2, -z'
'x+1/2, -y+1/2, z-1/2'

loop_
_atom_site_label
_atom_site_type_symbol
_atom_site_fract_x
_atom_site_fract_y
_atom_site_fract_z
_atom_site_U_iso_or_equiv
_atom_site_adp_type
_atom_site_occupancy
_atom_site_symmetry_multiplicity
_atom_site_calc_flag
_atom_site_refinement_flags
_atom_site_disorder_assembly
_atom_site_disorder_group
Fe1 Fe 0.272973(18) 0.02991(2) 0.145152(10) 0.02299(9) Uani 1 1 d . . .
N1 N 0.28767(10) -0.09032(11) 0.15513(5) 0.0217(4) Uani 1 1 d . . .
Si1 Si 0.29102(3) -0.13649(4) 0.204699(19) 0.02180(14) Uani 1 1 d . . .
Cl1 Cl 0.17395(3) 0.09965(4) 0.17025(2) 0.03488(15) Uani 1 1 d . . .
C1 C 0.29195(11) -0.13761(14) 0.11756(7) 0.0212(5) Uani 1 1 d . . .
N2 N 0.34528(10) 0.04955(11) 0.10295(5) 0.0212(4) Uani 1 1 d . . .
Si2 Si 0.40721(3) 0.13559(4) 0.106848(19) 0.02268(14) Uani 1 1 d . . .
C2 C 0.26490(12) -0.22131(14) 0.11714(7) 0.0259(5) Uani 1 1 d . . .
H2A H 0.2419 -0.2421 0.1415 0.031 Uiso 1 1 calc R . .
C3 C 0.26990(13) -0.27612(15) 0.08282(7) 0.0290(5) Uani 1 1 d . . .
H3A H 0.2509 -0.3329 0.0842 0.035 Uiso 1 1 calc R . .
C4 C 0.30183(13) -0.24825(15) 0.04758(7) 0.0284(5) Uani 1 1 d . . .
H4A H 0.3066 -0.2863 0.0245 0.034 Uiso 1 1 calc R . .
C5 C 0.32824(12) -0.16299(15) 0.04466(7) 0.0252(5) Uani 1 1 d . . .
C6 C 0.32339(11) -0.10395(14) 0.07952(7) 0.0197(5) Uani 1 1 d . . .
C7 C 0.35944(14) -0.13782(16) 0.00647(7) 0.0323(6) Uani 1 1 d . . .
H7A H 0.3621 -0.1778 -0.0160 0.039 Uiso 1 1 calc R . .
C8 C 0.38558(14) -0.05677(16) 0.00168(8) 0.0348(6) Uani 1 1 d . . .
H8A H 0.4070 -0.0402 -0.0239 0.042 Uiso 1 1 calc R . .
C9 C 0.38079(13) 0.00195(15) 0.03462(7) 0.0301(6) Uani 1 1 d . . .
H9A H 0.3994 0.0582 0.0304 0.036 Uiso 1 1 calc R . .
C10 C 0.35061(12) -0.01657(14) 0.07304(7) 0.0226(5) Uani 1 1 d . . .
C11 C 0.36575(13) -0.22226(15) 0.20780(7) 0.0292(5) Uani 1 1 d . . .
H11A H 0.3435 -0.2749 0.1945 0.035 Uiso 1 1 calc R . .
C12 C 0.43476(13) -0.20080(16) 0.18299(8) 0.0339(6) Uani 1 1 d . . .
H12A H 0.4611 -0.1525 0.1964 0.051 Uiso 1 1 calc R . .
H12B H 0.4197 -0.1854 0.1541 0.051 Uiso 1 1 calc R . .
H12C H 0.4676 -0.2509 0.1827 0.051 Uiso 1 1 calc R . .
C13 C 0.38722(14) -0.24656(17) 0.25328(8) 0.0391(6) Uani 1 1 d . . .
H13A H 0.4256 -0.2910 0.2534 0.059 Uiso 1 1 calc R . .
H13B H 0.3435 -0.2684 0.2672 0.059 Uiso 1 1 calc R . .
H13C H 0.4062 -0.1958 0.2683 0.059 Uiso 1 1 calc R . .
C14 C 0.20038(12) -0.18552(15) 0.22258(7) 0.0289(5) Uani 1 1 d . . .
H14A H 0.1987 -0.1719 0.2533 0.035 Uiso 1 1 calc R . .
C15 C 0.13341(14) -0.13928(18) 0.20223(10) 0.0470(7) Uani 1 1 d . . .
H15A H 0.0877 -0.1651 0.2120 0.071 Uiso 1 1 calc R . .
H15B H 0.1347 -0.1447 0.1716 0.071 Uiso 1 1 calc R . .
H15C H 0.1350 -0.0784 0.2100 0.071 Uiso 1 1 calc R . .
C16 C 0.18981(14) -0.28321(16) 0.21965(8) 0.0401(7) Uani 1 1 d . . .
H16A H 0.1412 -0.2987 0.2302 0.060 Uiso 1 1 calc R . .
H16B H 0.2288 -0.3119 0.2367 0.060 Uiso 1 1 calc R . .
H16C H 0.1926 -0.3014 0.1903 0.060 Uiso 1 1 calc R . .
C17 C 0.31150(12) -0.04224(15) 0.24152(7) 0.0265(5) Uani 1 1 d . . .
H17A H 0.2779 0.0051 0.2314 0.032 Uiso 1 1 calc R . .
C18 C 0.39028(13) -0.00734(16) 0.23805(8) 0.0329(6) Uani 1 1 d . . .
H18A H 0.3976 0.0411 0.2574 0.049 Uiso 1 1 calc R . .
H18B H 0.3976 0.0119 0.2092 0.049 Uiso 1 1 calc R . .
H18C H 0.4261 -0.0527 0.2454 0.049 Uiso 1 1 calc R . .
C19 C 0.29544(15) -0.05458(18) 0.28807(7) 0.0386(6) Uani 1 1 d . . .
H19A H 0.3078 -0.0018 0.3036 0.058 Uiso 1 1 calc R . .
H19B H 0.3255 -0.1021 0.2995 0.058 Uiso 1 1 calc R . .
H19C H 0.2428 -0.0677 0.2909 0.058 Uiso 1 1 calc R . .
C20 C 0.50428(12) 0.08921(16) 0.10975(7) 0.0300(6) Uani 1 1 d . . .
H20A H 0.5070 0.0506 0.0847 0.036 Uiso 1 1 calc R . .
C21 C 0.51634(14) 0.03066(18) 0.14792(8) 0.0440(7) Uani 1 1 d . . .
H21A H 0.5668 0.0075 0.1482 0.066 Uiso 1 1 calc R . .
H21B H 0.4806 -0.0167 0.1463 0.066 Uiso 1 1 calc R . .
H21C H 0.5094 0.0636 0.1737 0.066 Uiso 1 1 calc R . .
C22 C 0.56917(14) 0.15250(19) 0.10600(9) 0.0474(8) Uani 1 1 d . . .
H22A H 0.6161 0.1209 0.1076 0.071 Uiso 1 1 calc R . .
H22B H 0.5682 0.1942 0.1290 0.071 Uiso 1 1 calc R . .
H22C H 0.5645 0.1827 0.0790 0.071 Uiso 1 1 calc R . .
C23 C 0.40158(13) 0.21306(15) 0.06019(8) 0.0321(6) Uani 1 1 d . . .
H23A H 0.4340 0.1879 0.0386 0.039 Uiso 1 1 calc R . .
C24 C 0.32419(15) 0.21955(18) 0.03892(9) 0.0449(7) Uani 1 1 d . . .
H24A H 0.3255 0.2600 0.0154 0.067 Uiso 1 1 calc R . .
H24B H 0.2889 0.2399 0.0593 0.067 Uiso 1 1 calc R . .
H24C H 0.3088 0.1629 0.0285 0.067 Uiso 1 1 calc R . .
C25 C 0.43223(16) 0.30363(16) 0.06902(9) 0.0470(7) Uani 1 1 d . . .
H25A H 0.4270 0.3385 0.0434 0.071 Uiso 1 1 calc R . .
H25B H 0.4847 0.2998 0.0778 0.071 Uiso 1 1 calc R . .
H25C H 0.4044 0.3304 0.0914 0.071 Uiso 1 1 calc R . .
C26 C 0.38216(13) 0.19304(15) 0.15695(7) 0.0295(5) Uani 1 1 d . . .
H26A H 0.3682 0.1470 0.1771 0.035 Uiso 1 1 calc R . .
C27 C 0.44535(15) 0.24433(18) 0.17945(8) 0.0449(7) Uani 1 1 d . . .
H27A H 0.4268 0.2709 0.2050 0.067 Uiso 1 1 calc R . .
H27B H 0.4628 0.2891 0.1606 0.067 Uiso 1 1 calc R . .
H27C H 0.4864 0.2055 0.1871 0.067 Uiso 1 1 calc R . .
C28 C 0.31355(15) 0.25054(16) 0.15136(9) 0.0431(7) Uani 1 1 d . . .
H28A H 0.3032 0.2781 0.1782 0.065 Uiso 1 1 calc R . .
H28B H 0.2709 0.2156 0.1421 0.065 Uiso 1 1 calc R . .
H28C H 0.3227 0.2947 0.1302 0.065 Uiso 1 1 calc R . .
Li1 Li 0.0781(2) 0.1119(3) 0.11756(15) 0.0414(11) Uani 1 1 d . . .
O1 O 0.09827(10) 0.03919(12) 0.07003(6) 0.0462(5) Uani 1 1 d D . .
C29 C 0.15614(17) 0.05340(19) 0.04072(9) 0.0550(8) Uani 1 1 d D . .
H29A H 0.2049 0.0582 0.0558 0.066 Uiso 1 1 calc R . .
H29B H 0.1467 0.1068 0.0245 0.066 Uiso 1 1 calc R . .
C30 C 0.15480(19) -0.0223(2) 0.01219(10) 0.0619(9) Uani 1 1 d D . .
H30A H 0.2055 -0.0375 0.0040 0.074 Uiso 1 1 calc R . .
H30B H 0.1239 -0.0107 -0.0135 0.074 Uiso 1 1 calc R . .
C31 C 0.12131(18) -0.0935(2) 0.03803(10) 0.0630(9) Uani 1 1 d D . .
H31A H 0.0799 -0.1215 0.0221 0.076 Uiso 1 1 calc R . .
H31B H 0.1591 -0.1374 0.0456 0.076 Uiso 1 1 calc R . .
C32 C 0.0946(3) -0.0517(2) 0.07579(13) 0.0950(15) Uani 1 1 d D . .
H32A H 0.0429 -0.0693 0.0805 0.114 Uiso 1 1 calc R . .
H32B H 0.1257 -0.0689 0.1007 0.114 Uiso 1 1 calc R . .
O2 O 0.06923(10) 0.22730(11) 0.09845(6) 0.0488(5) Uani 1 1 d D . .
C33 C 0.10878(16) 0.29965(17) 0.11701(10) 0.0583(9) Uani 1 1 d D . .
H33A H 0.1587 0.2822 0.1278 0.070 Uiso 1 1 calc R . .
H33B H 0.0811 0.3244 0.1404 0.070 Uiso 1 1 calc R . .
C34 C 0.11419(18) 0.36281(19) 0.08172(10) 0.0611(9) Uani 1 1 d D . .
H34A H 0.1545 0.3475 0.0628 0.073 Uiso 1 1 calc R . .
H34B H 0.1221 0.4219 0.0924 0.073 Uiso 1 1 calc R . .
C35 C 0.03916(19) 0.35304(18) 0.06014(10) 0.0626(9) Uani 1 1 d D . .
H35A H 0.0016 0.3881 0.0742 0.075 Uiso 1 1 calc R . .
H35B H 0.0405 0.3703 0.0302 0.075 Uiso 1 1 calc R . .
C36 C 0.02246(17) 0.25897(18) 0.06409(10) 0.0569(8) Uani 1 1 d D . .
H36A H -0.0304 0.2502 0.0700 0.068 Uiso 1 1 calc R . .
H36B H 0.0334 0.2286 0.0377 0.068 Uiso 1 1 calc R . .
O3 O -0.01102(10) 0.06881(13) 0.14133(6) 0.0516(5) Uani 1 1 d D . .
C37 C -0.01741(17) 0.0292(3) 0.18147(11) 0.0786(12) Uani 1 1 d D . .
H37A H 0.0070 0.0653 0.2035 0.094 Uiso 1 1 calc R . .
H37B H 0.0072 -0.0276 0.1817 0.094 Uiso 1 1 calc R . .
C38 C -0.09678(17) 0.0190(2) 0.18996(12) 0.0725(11) Uani 1 1 d D . .
H38A H -0.1129 0.0630 0.2102 0.087 Uiso 1 1 calc R . .
H38B H -0.1067 -0.0386 0.2016 0.087 Uiso 1 1 calc R . .
C39 C -0.13615(17) 0.0306(2) 0.14784(11) 0.0680(10) Uani 1 1 d D . .
H39A H -0.1465 -0.0256 0.1344 0.082 Uiso 1 1 calc R . .
H39B H -0.1835 0.0616 0.1508 0.082 Uiso 1 1 calc R . .
C40 C -0.08408(15) 0.0818(2) 0.12278(11) 0.0633(9) Uani 1 1 d D . .
H40A H -0.0860 0.0624 0.0931 0.076 Uiso 1 1 calc R . .
H40B H -0.0975 0.1433 0.1235 0.076 Uiso 1 1 calc R . .

loop_
_atom_site_aniso_label
_atom_site_aniso_U_11
_atom_site_aniso_U_22
_atom_site_aniso_U_33
_atom_site_aniso_U_23
_atom_site_aniso_U_13
_atom_site_aniso_U_12
Fe1 0.02388(18) 0.02114(16) 0.02424(18) 0.00042(14) 0.00486(13) -0.00017(14)
N1 0.0248(10) 0.0215(10) 0.0188(10) -0.0006(8) 0.0015(8) -0.0016(8)
Si1 0.0220(3) 0.0237(3) 0.0197(3) 0.0024(3) 0.0001(2) -0.0025(3)
Cl1 0.0326(3) 0.0324(3) 0.0402(4) -0.0032(3) 0.0089(3) 0.0064(3)
C1 0.0181(11) 0.0237(11) 0.0217(12) -0.0001(9) -0.0028(9) -0.0002(9)
N2 0.0233(10) 0.0210(10) 0.0195(10) -0.0031(8) 0.0023(8) -0.0027(7)
Si2 0.0226(3) 0.0227(3) 0.0228(3) -0.0012(3) 0.0025(3) -0.0054(3)
C2 0.0304(13) 0.0258(12) 0.0216(12) 0.0014(10) 0.0013(10) -0.0046(10)
C3 0.0309(13) 0.0221(12) 0.0335(14) -0.0012(11) -0.0025(11) -0.0049(10)
C4 0.0310(13) 0.0273(13) 0.0268(13) -0.0083(10) -0.0002(10) -0.0015(10)
C5 0.0246(12) 0.0284(12) 0.0224(12) -0.0055(10) -0.0009(9) -0.0026(10)
C6 0.0176(11) 0.0213(11) 0.0202(11) -0.0008(9) -0.0022(9) -0.0016(9)
C7 0.0416(15) 0.0326(14) 0.0233(13) -0.0085(11) 0.0076(11) -0.0039(11)
C8 0.0442(16) 0.0385(15) 0.0224(13) -0.0038(11) 0.0107(11) -0.0089(12)
C9 0.0381(15) 0.0269(12) 0.0258(13) -0.0016(10) 0.0075(11) -0.0087(11)
C10 0.0206(11) 0.0243(12) 0.0227(12) 0.0001(10) 0.0000(9) -0.0020(9)
C11 0.0285(13) 0.0257(13) 0.0334(14) 0.0029(11) 0.0003(10) -0.0001(10)
C12 0.0295(14) 0.0358(14) 0.0366(15) 0.0006(12) 0.0036(11) 0.0068(11)
C13 0.0395(16) 0.0399(16) 0.0374(15) 0.0113(12) -0.0053(12) 0.0050(12)
C14 0.0293(13) 0.0329(14) 0.0246(13) 0.0027(11) 0.0030(10) -0.0056(11)
C15 0.0250(14) 0.0486(17) 0.068(2) 0.0156(15) 0.0048(13) -0.0045(12)
C16 0.0411(16) 0.0375(15) 0.0421(16) 0.0071(13) 0.0074(12) -0.0122(12)
C17 0.0263(13) 0.0295(13) 0.0237(12) 0.0001(10) -0.0015(10) 0.0002(10)
C18 0.0358(15) 0.0326(14) 0.0302(14) -0.0060(11) 0.0013(11) -0.0069(11)
C19 0.0388(15) 0.0515(17) 0.0257(14) -0.0068(12) 0.0048(11) -0.0059(13)
C20 0.0241(13) 0.0402(15) 0.0259(13) -0.0025(11) 0.0040(10) -0.0023(11)
C21 0.0309(15) 0.0602(19) 0.0411(16) 0.0077(14) 0.0020(12) 0.0116(13)
C22 0.0294(15) 0.072(2) 0.0415(17) -0.0105(15) 0.0083(12) -0.0147(14)
C23 0.0372(15) 0.0280(13) 0.0312(14) 0.0039(11) 0.0018(11) -0.0080(11)
C24 0.0483(18) 0.0418(16) 0.0439(17) 0.0154(13) -0.0066(13) -0.0023(13)
C25 0.067(2) 0.0308(15) 0.0433(17) 0.0075(13) 0.0066(14) -0.0170(14)
C26 0.0317(14) 0.0268(13) 0.0302(13) -0.0064(11) 0.0059(10) -0.0094(10)
C27 0.0464(17) 0.0510(18) 0.0374(16) -0.0176(14) 0.0044(13) -0.0159(14)
C28 0.0448(17) 0.0315(14) 0.0539(18) -0.0095(13) 0.0145(13) -0.0025(12)
Li1 0.040(3) 0.038(3) 0.046(3) -0.003(2) 0.003(2) 0.004(2)
O1 0.0449(12) 0.0413(11) 0.0531(12) -0.0061(9) 0.0091(9) -0.0063(9)
C29 0.058(2) 0.059(2) 0.0481(19) 0.0105(16) 0.0078(15) -0.0032(16)
C30 0.066(2) 0.067(2) 0.052(2) -0.0081(18) 0.0044(17) 0.0040(18)
C31 0.050(2) 0.060(2) 0.079(2) -0.0242(19) 0.0107(17) -0.0049(16)
C32 0.130(4) 0.042(2) 0.118(3) -0.028(2) 0.069(3) -0.034(2)
O2 0.0514(12) 0.0344(11) 0.0596(13) 0.0041(10) -0.0107(10) 0.0047(9)
C33 0.0459(18) 0.0374(17) 0.090(3) 0.0036(17) -0.0191(17) -0.0002(14)
C34 0.064(2) 0.0455(19) 0.075(2) 0.0073(17) 0.0245(19) -0.0009(16)
C35 0.088(3) 0.0466(19) 0.053(2) 0.0111(16) -0.0016(18) 0.0075(17)
C36 0.063(2) 0.0483(19) 0.058(2) 0.0019(16) -0.0112(16) 0.0098(16)
O3 0.0330(11) 0.0576(13) 0.0647(14) 0.0094(11) 0.0076(10) -0.0007(9)
C37 0.048(2) 0.100(3) 0.088(3) 0.043(2) 0.0074(19) -0.0057(19)
C38 0.049(2) 0.078(3) 0.091(3) 0.027(2) 0.0112(19) -0.0008(18)
C39 0.0413(18) 0.069(2) 0.094(3) 0.008(2) 0.0074(18) -0.0141(17)
C40 0.0382(18) 0.081(3) 0.070(2) 0.0057(19) -0.0009(16) -0.0037(17)

loop_
_atom_type_symbol
_atom_type_description
_atom_type_scat_dispersion_real
_atom_type_scat_dispersion_imag
_atom_type_scat_source
C C 0.0033 0.0016 'International Tables Vol C Tables 4.2.6.8 and 6.1.1.4'
H H 0.0000 0.0000 'International Tables Vol C Tables 4.2.6.8 and 6.1.1.4'
N N 0.0061 0.0033 'International Tables Vol C Tables 4.2.6.8 and 6.1.1.4'
Si Si 0.0817 0.0704 'International Tables Vol C Tables 4.2.6.8 and 6.1.1.4'
Fe Fe 0.3463 0.8444 'International Tables Vol C Tables 4.2.6.8 and 6.1.1.4'
Li Li -0.0003 0.0001 'International Tables Vol C Tables 4.2.6.8 and 6.1.1.4'
Cl Cl 0.1484 0.1585 'International Tables Vol C Tables 4.2.6.8 and 6.1.1.4'
O O 0.0106 0.0060 'International Tables Vol C Tables 4.2.6.8 and 6.1.1.4'

loop_
_geom_angle_atom_site_label_1
_geom_angle_atom_site_label_2
_geom_angle_atom_site_label_3
_geom_angle
_geom_angle_site_symmetry_1
_geom_angle_site_symmetry_3
_geom_angle_publ_flag
N1 Fe1 N2 100.20(7) . . ?
N1 Fe1 Cl1 121.15(6) . . ?
N2 Fe1 Cl1 137.08(6) . . ?
C1 N1 Si1 123.64(14) . . ?
C1 N1 Fe1 112.47(14) . . ?
Si1 N1 Fe1 123.82(10) . . ?
N1 Si1 C11 109.91(10) . . ?
N1 Si1 C17 103.82(9) . . ?
C11 Si1 C17 112.88(10) . . ?
N1 Si1 C14 115.80(9) . . ?
C11 Si1 C14 108.52(10) . . ?
C17 Si1 C14 105.90(10) . . ?
Fe1 Cl1 Li1 110.77(11) . . ?
C2 C1 N1 117.90(19) . . ?
C2 C1 C6 118.5(2) . . ?
N1 C1 C6 123.58(19) . . ?
C10 N2 Si2 123.36(14) . . ?
C10 N2 Fe1 114.75(13) . . ?
Si2 N2 Fe1 121.29(10) . . ?
N2 Si2 C20 107.40(10) . . ?
N2 Si2 C26 104.48(9) . . ?
C20 Si2 C26 112.80(11) . . ?
N2 Si2 C23 114.42(10) . . ?
C20 Si2 C23 107.53(11) . . ?
C26 Si2 C23 110.28(11) . . ?
C3 C2 C1 123.3(2) . . ?
C3 C2 H2A 118.3 . . ?
C1 C2 H2A 118.3 . . ?
C4 C3 C2 119.7(2) . . ?
C4 C3 H3A 120.1 . . ?
C2 C3 H3A 120.1 . . ?
C3 C4 C5 120.7(2) . . ?
C3 C4 H4A 119.6 . . ?
C5 C4 H4A 119.6 . . ?
C7 C5 C4 117.5(2) . . ?
C7 C5 C6 121.3(2) . . ?
C4 C5 C6 121.1(2) . . ?
C5 C6 C1 116.46(19) . . ?
C5 C6 C10 116.95(19) . . ?
C1 C6 C10 126.59(19) . . ?
C8 C7 C5 120.3(2) . . ?
C8 C7 H7A 119.8 . . ?
C5 C7 H7A 119.8 . . ?
C7 C8 C9 119.6(2) . . ?
C7 C8 H8A 120.2 . . ?
C9 C8 H8A 120.2 . . ?
C10 C9 C8 124.2(2) . . ?
C10 C9 H9A 117.9 . . ?
C8 C9 H9A 117.9 . . ?
C9 C10 N2 118.84(19) . . ?
C9 C10 C6 117.5(2) . . ?
N2 C10 C6 123.59(19) . . ?
C13 C11 C12 110.94(19) . . ?
C13 C11 Si1 112.19(17) . . ?
C12 C11 Si1 114.09(16) . . ?
C13 C11 H11A 106.3 . . ?
C12 C11 H11A 106.3 . . ?
Si1 C11 H11A 106.3 . . ?
C11 C12 H12A 109.5 . . ?
C11 C12 H12B 109.5 . . ?
H12A C12 H12B 109.5 . . ?
C11 C12 H12C 109.5 . . ?
H12A C12 H12C 109.5 . . ?
H12B C12 H12C 109.5 . . ?
C11 C13 H13A 109.5 . . ?
C11 C13 H13B 109.5 . . ?
H13A C13 H13B 109.5 . . ?
C11 C13 H13C 109.5 . . ?
H13A C13 H13C 109.5 . . ?
H13B C13 H13C 109.5 . . ?
C15 C14 C16 110.2(2) . . ?
C15 C14 Si1 110.95(16) . . ?
C16 C14 Si1 118.93(17) . . ?
C15 C14 H14A 105.2 . . ?
C16 C14 H14A 105.2 . . ?
Si1 C14 H14A 105.2 . . ?
C14 C15 H15A 109.5 . . ?
C14 C15 H15B 109.5 . . ?
H15A C15 H15B 109.5 . . ?
C14 C15 H15C 109.5 . . ?
H15A C15 H15C 109.5 . . ?
H15B C15 H15C 109.5 . . ?
C14 C16 H16A 109.5 . . ?
C14 C16 H16B 109.5 . . ?
H16A C16 H16B 109.5 . . ?
C14 C16 H16C 109.5 . . ?
H16A C16 H16C 109.5 . . ?
H16B C16 H16C 109.5 . . ?
C18 C17 C19 108.87(19) . . ?
C18 C17 Si1 112.91(16) . . ?
C19 C17 Si1 117.27(17) . . ?
C18 C17 H17A 105.6 . . ?
C19 C17 H17A 105.6 . . ?
Si1 C17 H17A 105.6 . . ?
C17 C18 H18A 109.5 . . ?
C17 C18 H18B 109.5 . . ?
H18A C18 H18B 109.5 . . ?
C17 C18 H18C 109.5 . . ?
H18A C18 H18C 109.5 . . ?
H18B C18 H18C 109.5 . . ?
C17 C19 H19A 109.5 . . ?
C17 C19 H19B 109.5 . . ?
H19A C19 H19B 109.5 . . ?
C17 C19 H19C 109.5 . . ?
H19A C19 H19C 109.5 . . ?
H19B C19 H19C 109.5 . . ?
C21 C20 C22 110.9(2) . . ?
C21 C20 Si2 111.78(16) . . ?
C22 C20 Si2 117.19(19) . . ?
C21 C20 H20A 105.3 . . ?
C22 C20 H20A 105.3 . . ?
Si2 C20 H20A 105.3 . . ?
C20 C21 H21A 109.5 . . ?
C20 C21 H21B 109.5 . . ?
H21A C21 H21B 109.5 . . ?
C20 C21 H21C 109.5 . . ?
H21A C21 H21C 109.5 . . ?
H21B C21 H21C 109.5 . . ?
C20 C22 H22A 109.5 . . ?
C20 C22 H22B 109.5 . . ?
H22A C22 H22B 109.5 . . ?
C20 C22 H22C 109.5 . . ?
H22A C22 H22C 109.5 . . ?
H22B C22 H22C 109.5 . . ?
C24 C23 C25 109.6(2) . . ?
C24 C23 Si2 113.94(17) . . ?
C25 C23 Si2 115.37(17) . . ?
C24 C23 H23A 105.7 . . ?
C25 C23 H23A 105.7 . . ?
Si2 C23 H23A 105.7 . . ?
C23 C24 H24A 109.5 . . ?
C23 C24 H24B 109.5 . . ?
H24A C24 H24B 109.5 . . ?
C23 C24 H24C 109.5 . . ?
H24A C24 H24C 109.5 . . ?
H24B C24 H24C 109.5 . . ?
C23 C25 H25A 109.5 . . ?
C23 C25 H25B 109.5 . . ?
H25A C25 H25B 109.5 . . ?
C23 C25 H25C 109.5 . . ?
H25A C25 H25C 109.5 . . ?
H25B C25 H25C 109.5 . . ?
C28 C26 C27 109.3(2) . . ?
C28 C26 Si2 113.24(17) . . ?
C27 C26 Si2 115.99(17) . . ?
C28 C26 H26A 105.8 . . ?
C27 C26 H26A 105.8 . . ?
Si2 C26 H26A 105.8 . . ?
C26 C27 H27A 109.5 . . ?
C26 C27 H27B 109.5 . . ?
H27A C27 H27B 109.5 . . ?
C26 C27 H27C 109.5 . . ?
H27A C27 H27C 109.5 . . ?
H27B C27 H27C 109.5 . . ?
C26 C28 H28A 109.5 . . ?
C26 C28 H28B 109.5 . . ?
H28A C28 H28B 109.5 . . ?
C26 C28 H28C 109.5 . . ?
H28A C28 H28C 109.5 . . ?
H28B C28 H28C 109.5 . . ?
O2 Li1 O3 113.2(2) . . ?
O2 Li1 O1 108.6(2) . . ?
O3 Li1 O1 106.7(2) . . ?
O2 Li1 Cl1 110.6(2) . . ?
O3 Li1 Cl1 107.0(2) . . ?
O1 Li1 Cl1 110.6(2) . . ?
C32 O1 C29 105.8(2) . . ?
C32 O1 Li1 118.0(2) . . ?
C29 O1 Li1 125.2(2) . . ?
O1 C29 C30 106.1(2) . . ?
O1 C29 H29A 110.5 . . ?
C30 C29 H29A 110.5 . . ?
O1 C29 H29B 110.5 . . ?
C30 C29 H29B 110.5 . . ?
H29A C29 H29B 108.7 . . ?
C29 C30 C31 104.3(2) . . ?
C29 C30 H30A 110.9 . . ?
C31 C30 H30A 110.9 . . ?
C29 C30 H30B 110.9 . . ?
C31 C30 H30B 110.9 . . ?
H30A C30 H30B 108.9 . . ?
C32 C31 C30 105.6(2) . . ?
C32 C31 H31A 110.6 . . ?
C30 C31 H31A 110.6 . . ?
C32 C31 H31B 110.6 . . ?
C30 C31 H31B 110.6 . . ?
H31A C31 H31B 108.8 . . ?
O1 C32 C31 108.5(3) . . ?
O1 C32 H32A 110.0 . . ?
C31 C32 H32A 110.0 . . ?
O1 C32 H32B 110.0 . . ?
C31 C32 H32B 110.0 . . ?
H32A C32 H32B 108.4 . . ?
C36 O2 C33 108.0(2) . . ?
C36 O2 Li1 127.2(2) . . ?
C33 O2 Li1 124.8(2) . . ?
O2 C33 C34 104.5(2) . . ?
O2 C33 H33A 110.9 . . ?
C34 C33 H33A 110.9 . . ?
O2 C33 H33B 110.9 . . ?
C34 C33 H33B 110.9 . . ?
H33A C33 H33B 108.9 . . ?
C33 C34 C35 101.1(2) . . ?
C33 C34 H34A 111.5 . . ?
C35 C34 H34A 111.5 . . ?
C33 C34 H34B 111.5 . . ?
C35 C34 H34B 111.5 . . ?
H34A C34 H34B 109.4 . . ?
C36 C35 C34 103.9(2) . . ?
C36 C35 H35A 111.0 . . ?
C34 C35 H35A 111.0 . . ?
C36 C35 H35B 111.0 . . ?
C34 C35 H35B 111.0 . . ?
H35A C35 H35B 109.0 . . ?
O2 C36 C35 106.4(2) . . ?
O2 C36 H36A 110.4 . . ?
C35 C36 H36A 110.4 . . ?
O2 C36 H36B 110.4 . . ?
C35 C36 H36B 110.4 . . ?
H36A C36 H36B 108.6 . . ?
C37 O3 C40 109.0(2) . . ?
C37 O3 Li1 126.8(2) . . ?
C40 O3 Li1 123.8(2) . . ?
O3 C37 C38 108.7(3) . . ?
O3 C37 H37A 109.9 . . ?
C38 C37 H37A 109.9 . . ?
O3 C37 H37B 109.9 . . ?
C38 C37 H37B 109.9 . . ?
H37A C37 H37B 108.3 . . ?
C37 C38 C39 104.7(3) . . ?
C37 C38 H38A 110.8 . . ?
C39 C38 H38A 110.8 . . ?
C37 C38 H38B 110.8 . . ?
C39 C38 H38B 110.8 . . ?
H38A C38 H38B 108.9 . . ?
C40 C39 C38 104.7(2) . . ?
C40 C39 H39A 110.8 . . ?
C38 C39 H39A 110.8 . . ?
C40 C39 H39B 110.8 . . ?
C38 C39 H39B 110.8 . . ?
H39A C39 H39B 108.9 . . ?
O3 C40 C39 107.0(2) . . ?
O3 C40 H40A 110.3 . . ?
C39 C40 H40A 110.3 . . ?
O3 C40 H40B 110.3 . . ?
C39 C40 H40B 110.3 . . ?
H40A C40 H40B 108.6 . . ?

loop_
_geom_bond_atom_site_label_1
_geom_bond_atom_site_label_2
_geom_bond_distance
_geom_bond_site_symmetry_2
_geom_bond_publ_flag
Fe1 N1 1.9168(18) . ?
Fe1 N2 1.9307(18) . ?
Fe1 Cl1 2.2624(7) . ?
N1 C1 1.408(3) . ?
N1 Si1 1.7322(18) . ?
Si1 C11 1.899(2) . ?
Si1 C17 1.906(2) . ?
Si1 C14 1.911(2) . ?
Cl1 Li1 2.373(4) . ?
C1 C2 1.392(3) . ?
C1 C6 1.453(3) . ?
N2 C10 1.408(3) . ?
N2 Si2 1.7471(18) . ?
Si2 C20 1.895(2) . ?
Si2 C26 1.897(2) . ?
Si2 C23 1.913(2) . ?
C2 C3 1.392(3) . ?
C2 H2A 0.9500 . ?
C3 C4 1.351(3) . ?
C3 H3A 0.9500 . ?
C4 C5 1.416(3) . ?
C4 H4A 0.9500 . ?
C5 C7 1.413(3) . ?
C5 C6 1.446(3) . ?
C6 C10 1.465(3) . ?
C7 C8 1.359(3) . ?
C7 H7A 0.9500 . ?
C8 C9 1.396(3) . ?
C8 H8A 0.9500 . ?
C9 C10 1.387(3) . ?
C9 H9A 0.9500 . ?
C11 C13 1.532(3) . ?
C11 C12 1.536(3) . ?
C11 H11A 1.0000 . ?
C12 H12A 0.9800 . ?
C12 H12B 0.9800 . ?
C12 H12C 0.9800 . ?
C13 H13A 0.9800 . ?
C13 H13B 0.9800 . ?
C13 H13C 0.9800 . ?
C14 C15 1.530(3) . ?
C14 C16 1.536(3) . ?
C14 H14A 1.0000 . ?
C15 H15A 0.9800 . ?
C15 H15B 0.9800 . ?
C15 H15C 0.9800 . ?
C16 H16A 0.9800 . ?
C16 H16B 0.9800 . ?
C16 H16C 0.9800 . ?
C17 C18 1.530(3) . ?
C17 C19 1.531(3) . ?
C17 H17A 1.0000 . ?
C18 H18A 0.9800 . ?
C18 H18B 0.9800 . ?
C18 H18C 0.9800 . ?
C19 H19A 0.9800 . ?
C19 H19B 0.9800 . ?
C19 H19C 0.9800 . ?
C20 C21 1.528(3) . ?
C20 C22 1.539(3) . ?
C20 H20A 1.0000 . ?
C21 H21A 0.9800 . ?
C21 H21B 0.9800 . ?
C21 H21C 0.9800 . ?
C22 H22A 0.9800 . ?
C22 H22B 0.9800 . ?
C22 H22C 0.9800 . ?
C23 C24 1.533(3) . ?
C23 C25 1.538(3) . ?
C23 H23A 1.0000 . ?
C24 H24A 0.9800 . ?
C24 H24B 0.9800 . ?
C24 H24C 0.9800 . ?
C25 H25A 0.9800 . ?
C25 H25B 0.9800 . ?
C25 H25C 0.9800 . ?
C26 C28 1.534(3) . ?
C26 C27 1.547(3) . ?
C26 H26A 1.0000 . ?
C27 H27A 0.9800 . ?
C27 H27B 0.9800 . ?
C27 H27C 0.9800 . ?
C28 H28A 0.9800 . ?
C28 H28B 0.9800 . ?
C28 H28C 0.9800 . ?
Li1 O2 1.903(5) . ?
Li1 O3 1.923(5) . ?
Li1 O1 1.935(5) . ?
O1 C32 1.430(3) . ?
O1 C29 1.443(3) . ?
C29 C30 1.487(4) . ?
C29 H29A 0.9900 . ?
C29 H29B 0.9900 . ?
C30 C31 1.520(4) . ?
C30 H30A 0.9900 . ?
C30 H30B 0.9900 . ?
C31 C32 1.463(4) . ?
C31 H31A 0.9900 . ?
C31 H31B 0.9900 . ?
C32 H32A 0.9900 . ?
C32 H32B 0.9900 . ?
O2 C36 1.444(3) . ?
O2 C33 1.449(3) . ?
C33 C34 1.499(4) . ?
C33 H33A 0.9900 . ?
C33 H33B 0.9900 . ?
C34 C35 1.504(4) . ?
C34 H34A 0.9900 . ?
C34 H34B 0.9900 . ?
C35 C36 1.502(4) . ?
C35 H35A 0.9900 . ?
C35 H35B 0.9900 . ?
C36 H36A 0.9900 . ?
C36 H36B 0.9900 . ?
O3 C37 1.427(3) . ?
O3 C40 1.439(3) . ?
C37 C38 1.476(4) . ?
C37 H37A 0.9900 . ?
C37 H37B 0.9900 . ?
C38 C39 1.504(4) . ?
C38 H38A 0.9900 . ?
C38 H38B 0.9900 . ?
C39 C40 1.486(4) . ?
C39 H39A 0.9900 . ?
C39 H39B 0.9900 . ?
C40 H40A 0.9900 . ?
C40 H40B 0.9900 . ?

loop_
_geom_torsion_atom_site_label_1
_geom_torsion_atom_site_label_2
_geom_torsion_atom_site_label_3
_geom_torsion_atom_site_label_4
_geom_torsion
_geom_torsion_site_symmetry_1
_geom_torsion_site_symmetry_2
_geom_torsion_site_symmetry_3
_geom_torsion_site_symmetry_4
_geom_torsion_publ_flag
N2 Fe1 N1 C1 -45.79(15) . . . . ?
Cl1 Fe1 N1 C1 122.21(13) . . . . ?
N2 Fe1 N1 Si1 137.03(11) . . . . ?
Cl1 Fe1 N1 Si1 -54.97(13) . . . . ?
C1 N1 Si1 C11 42.88(19) . . . . ?
Fe1 N1 Si1 C11 -140.25(12) . . . . ?
C1 N1 Si1 C17 163.88(16) . . . . ?
Fe1 N1 Si1 C17 -19.26(14) . . . . ?
C1 N1 Si1 C14 -80.51(19) . . . . ?
Fe1 N1 Si1 C14 96.35(13) . . . . ?
N1 Fe1 Cl1 Li1 -97.55(14) . . . . ?
N2 Fe1 Cl1 Li1 64.97(15) . . . . ?
Si1 N1 C1 C2 29.7(3) . . . . ?
Fe1 N1 C1 C2 -147.47(16) . . . . ?
Si1 N1 C1 C6 -149.86(17) . . . . ?
Fe1 N1 C1 C6 33.0(2) . . . . ?
N1 Fe1 N2 C10 39.51(15) . . . . ?
Cl1 Fe1 N2 C10 -125.35(13) . . . . ?
N1 Fe1 N2 Si2 -131.91(11) . . . . ?
Cl1 Fe1 N2 Si2 63.23(14) . . . . ?
C10 N2 Si2 C20 -51.46(19) . . . . ?
Fe1 N2 Si2 C20 119.21(12) . . . . ?
C10 N2 Si2 C26 -171.49(17) . . . . ?
Fe1 N2 Si2 C26 -0.82(14) . . . . ?
C10 N2 Si2 C23 67.8(2) . . . . ?
Fe1 N2 Si2 C23 -121.51(12) . . . . ?
N1 C1 C2 C3 -176.1(2) . . . . ?
C6 C1 C2 C3 3.5(3) . . . . ?
C1 C2 C3 C4 -0.5(4) . . . . ?
C2 C3 C4 C5 -2.0(4) . . . . ?
C3 C4 C5 C7 -178.6(2) . . . . ?
C3 C4 C5 C6 1.4(3) . . . . ?
C7 C5 C6 C1 -178.5(2) . . . . ?
C4 C5 C6 C1 1.5(3) . . . . ?
C7 C5 C6 C10 1.4(3) . . . . ?
C4 C5 C6 C10 -178.6(2) . . . . ?
C2 C1 C6 C5 -3.8(3) . . . . ?
N1 C1 C6 C5 175.78(19) . . . . ?
C2 C1 C6 C10 176.3(2) . . . . ?
N1 C1 C6 C10 -4.1(3) . . . . ?
C4 C5 C7 C8 179.8(2) . . . . ?
C6 C5 C7 C8 -0.2(4) . . . . ?
C5 C7 C8 C9 -0.6(4) . . . . ?
C7 C8 C9 C10 0.1(4) . . . . ?
C8 C9 C10 N2 -176.6(2) . . . . ?
C8 C9 C10 C6 1.2(4) . . . . ?
Si2 N2 C10 C9 -30.0(3) . . . . ?
Fe1 N2 C10 C9 158.74(17) . . . . ?
Si2 N2 C10 C6 152.33(16) . . . . ?
Fe1 N2 C10 C6 -18.9(3) . . . . ?
C5 C6 C10 C9 -1.9(3) . . . . ?
C1 C6 C10 C9 178.1(2) . . . . ?
C5 C6 C10 N2 175.79(19) . . . . ?
C1 C6 C10 N2 -4.3(3) . . . . ?
N1 Si1 C11 C13 163.13(16) . . . . ?
C17 Si1 C11 C13 47.7(2) . . . . ?
C14 Si1 C11 C13 -69.31(19) . . . . ?
N1 Si1 C11 C12 35.89(19) . . . . ?
C17 Si1 C11 C12 -79.49(19) . . . . ?
C14 Si1 C11 C12 163.45(17) . . . . ?
N1 Si1 C14 C15 -28.8(2) . . . . ?
C11 Si1 C14 C15 -152.90(18) . . . . ?
C17 Si1 C14 C15 85.6(2) . . . . ?
N1 Si1 C14 C16 100.64(19) . . . . ?
C11 Si1 C14 C16 -23.5(2) . . . . ?
C17 Si1 C14 C16 -144.93(18) . . . . ?
N1 Si1 C17 C18 -70.09(18) . . . . ?
C11 Si1 C17 C18 48.9(2) . . . . ?
C14 Si1 C17 C18 167.49(16) . . . . ?
N1 Si1 C17 C19 162.10(17) . . . . ?
C11 Si1 C17 C19 -78.9(2) . . . . ?
C14 Si1 C17 C19 39.7(2) . . . . ?
N2 Si2 C20 C21 -60.2(2) . . . . ?
C26 Si2 C20 C21 54.4(2) . . . . ?
C23 Si2 C20 C21 176.21(18) . . . . ?
N2 Si2 C20 C22 170.18(18) . . . . ?
C26 Si2 C20 C22 -75.2(2) . . . . ?
C23 Si2 C20 C22 46.6(2) . . . . ?
N2 Si2 C23 C24 30.3(2) . . . . ?
C20 Si2 C23 C24 149.46(19) . . . . ?
C26 Si2 C23 C24 -87.2(2) . . . . ?
N2 Si2 C23 C25 158.39(18) . . . . ?
C20 Si2 C23 C25 -82.4(2) . . . . ?
C26 Si2 C23 C25 41.0(2) . . . . ?
N2 Si2 C26 C28 -78.94(18) . . . . ?
C20 Si2 C26 C28 164.72(17) . . . . ?
C23 Si2 C26 C28 44.5(2) . . . . ?
N2 Si2 C26 C27 153.50(19) . . . . ?
C20 Si2 C26 C27 37.2(2) . . . . ?
C23 Si2 C26 C27 -83.1(2) . . . . ?
Fe1 Cl1 Li1 O2 -108.26(19) . . . . ?
Fe1 Cl1 Li1 O3 127.98(16) . . . . ?
Fe1 Cl1 Li1 O1 12.1(2) . . . . ?
O2 Li1 O1 C32 -169.6(3) . . . . ?
O3 Li1 O1 C32 -47.3(3) . . . . ?
Cl1 Li1 O1 C32 68.8(3) . . . . ?
O2 Li1 O1 C29 51.5(3) . . . . ?
O3 Li1 O1 C29 173.9(2) . . . . ?
Cl1 Li1 O1 C29 -70.1(3) . . . . ?
C32 O1 C29 C30 32.2(3) . . . . ?
Li1 O1 C29 C30 175.1(2) . . . . ?
O1 C29 C30 C31 -25.3(3) . . . . ?
C29 C30 C31 C32 9.3(4) . . . . ?
C29 O1 C32 C31 -26.4(4) . . . . ?
Li1 O1 C32 C31 -172.5(3) . . . . ?
C30 C31 C32 O1 10.2(4) . . . . ?
O3 Li1 O2 C36 -66.2(4) . . . . ?
O1 Li1 O2 C36 52.1(4) . . . . ?
Cl1 Li1 O2 C36 173.7(2) . . . . ?
O3 Li1 O2 C33 112.9(3) . . . . ?
O1 Li1 O2 C33 -128.8(3) . . . . ?
Cl1 Li1 O2 C33 -7.3(4) . . . . ?
C36 O2 C33 C34 -27.5(3) . . . . ?
Li1 O2 C33 C34 153.3(3) . . . . ?
O2 C33 C34 C35 39.3(3) . . . . ?
C33 C34 C35 C36 -36.2(3) . . . . ?
C33 O2 C36 C35 4.2(3) . . . . ?
Li1 O2 C36 C35 -176.6(3) . . . . ?
C34 C35 C36 O2 20.6(3) . . . . ?
O2 Li1 O3 C37 -127.7(3) . . . . ?
O1 Li1 O3 C37 112.9(3) . . . . ?
Cl1 Li1 O3 C37 -5.5(4) . . . . ?
O2 Li1 O3 C40 44.2(4) . . . . ?
O1 Li1 O3 C40 -75.3(3) . . . . ?
Cl1 Li1 O3 C40 166.3(2) . . . . ?
C40 O3 C37 C38 -2.1(4) . . . . ?
Li1 O3 C37 C38 170.7(3) . . . . ?
O3 C37 C38 C39 16.2(4) . . . . ?
C37 C38 C39 C40 -23.5(4) . . . . ?
C37 O3 C40 C39 -13.2(4) . . . . ?
Li1 O3 C40 C39 173.7(3) . . . . ?
C38 C39 C40 O3 22.8(4) . . . . ?
